data_1549936
loop_
_publ_author_name
'Ghavami, Zohreh S.'
'Anneser, Markus R.'
'Kaiser, Felix'
'Altmann, Philipp J.'
'Hofmann, Benjamin J.'
'Schlagintweit, Jonas F.'
'Grivani, Gholamhossein'
'K\"uhn, Fritz E'

_publ_section_title
;
 A bench stable formal Cu(iii) <i>N</i>-heterocyclic carbene accessible
 from simple copper(ii) acetate.
;
_journal_issue 43
_journal_name_full 'Chemical science'
_journal_page_first 8307
_journal_page_last 8314
_journal_paper_doi 10.1039/c8sc01834k
_journal_volume 9
_journal_year 2018
_chemical_compound_source 'see text'
_chemical_formula_moiety 'C20 H26 Cu N8 O, 3(F6 P)'
_chemical_formula_sum 'C20 H26 Cu F18 N8 O P3'
_chemical_formula_weight 892.95
_space_group_IT_number 12
_space_group_name_Hall '-C 2y'
_space_group_name_H-M_alt 'C 1 2/m 1'
_symmetry_cell_setting monoclinic
_symmetry_Int_Tables_number 12
_symmetry_space_group_name_Hall '-C 2y'
_symmetry_space_group_name_H-M 'C 1 2/m 1'
_atom_sites_solution_hydrogens geom
_audit_update_record
;
2018-04-18 deposited with the CCDC.
2018-08-24 downloaded from the CCDC.
;
_cell_angle_alpha 90
_cell_angle_beta 127.476(2)
_cell_angle_gamma 90
_cell_formula_units_Z 4
_cell_length_a 22.923(2)
_cell_length_b 11.8528(11)
_cell_length_c 15.482(3)
_cell_measurement_reflns_used 5575
_cell_measurement_temperature 100
_cell_measurement_theta_max 26.2621
_cell_measurement_theta_min 2.2391
_cell_volume 3338.3(8)
_computing_cell_refinement 'SAINT (Bruker, 2014)'
_computing_data_collection 'APEX III Control Software (Bruker, 2015)'
_computing_data_reduction 'SAINT (Bruker, 2014)'
_computing_molecular_graphics 'PLATON (Spek, 2011)'
_computing_publication_material 'PLATON (Spek, 2011), enCIFer (Allen, 2014)'
_computing_structure_refinement 'SHELXL2014 (Sheldrick, 2014), SHELXLE (Huebschle, 2011)'
_computing_structure_solution 'SHELXT (Sheldrick, 2015)'
_diffrn_ambient_temperature 100
_diffrn_detector ' CMOS plate '
_diffrn_detector_area_resol_mean 16
_diffrn_measured_fraction_theta_full 0.999
_diffrn_measured_fraction_theta_max 0.999
_diffrn_measurement_device ' \k-geometry diffractometer '
_diffrn_measurement_device_type ' Bruker Photon CMOS '
_diffrn_measurement_method ' phi- and omega-rotation '
_diffrn_radiation_monochromator 'Helios optic'
_diffrn_radiation_probe x-ray
_diffrn_radiation_source 'IMS microsource'
_diffrn_radiation_type MoK\a
_diffrn_radiation_wavelength 0.71073
_diffrn_reflns_av_R_equivalents 0.0684
_diffrn_reflns_av_unetI/netI 0.0450
_diffrn_reflns_limit_h_max 27
_diffrn_reflns_limit_h_min -27
_diffrn_reflns_limit_k_max 12
_diffrn_reflns_limit_k_min -14
_diffrn_reflns_limit_l_max 18
_diffrn_reflns_limit_l_min -18
_diffrn_reflns_number 19163
_diffrn_reflns_reduction_process
;
;
_diffrn_reflns_theta_full 25.03
_diffrn_reflns_theta_max 25.03
_diffrn_reflns_theta_min 2.24
_exptl_absorpt_coefficient_mu 0.931
_exptl_absorpt_correction_T_max 0.7454
_exptl_absorpt_correction_T_min 0.6769
_exptl_absorpt_correction_type multi-scan
_exptl_absorpt_process_details 'SADABS 2016/2, Bruker, 2016'
_exptl_crystal_colour 'clear colourless'
_exptl_crystal_density_diffrn 1.777
_exptl_crystal_density_method 'Not Measured'
_exptl_crystal_description fragment
_exptl_crystal_F_000 1784
_exptl_crystal_size_max 0.357
_exptl_crystal_size_mid 0.062
_exptl_crystal_size_min 0.060
_platon_squeeze_details
;
The unit cell contains 4 disordered molecules of acetonitrile which were
treated as a diffuse contribution to the overall scattering without specific
atom positions by SQUEEZE/PLATON.
;
_refine_diff_density_max 1.330
_refine_diff_density_min -1.794
_refine_diff_density_rms 0.120
_refine_ls_extinction_method none
_refine_ls_goodness_of_fit_ref 1.036
_refine_ls_hydrogen_treatment constr
_refine_ls_matrix_type full
_refine_ls_number_parameters 342
_refine_ls_number_reflns 3111
_refine_ls_number_restraints 281
_refine_ls_restrained_S_all 1.314
_refine_ls_R_factor_all 0.0894
_refine_ls_R_factor_gt 0.0655
_refine_ls_shift/su_max 0.015
_refine_ls_shift/su_mean 0.002
_refine_ls_structure_factor_coef Fsqd
_refine_ls_weighting_details 'W=1/[\S^2^(FO^2^)+(0.0461P)^2^+57.8523P] WHERE P=(FO^2^+2FC^2^)/3'
_refine_ls_weighting_scheme calc
_refine_ls_wR_factor_gt 0.1435
_refine_ls_wR_factor_ref 0.1561
_reflns_number_gt 2420
_reflns_number_total 3111
_reflns_threshold_expression I>2\s(I)
_cod_data_source_file c8sc01834k2.cif
_cod_data_source_block mo_annma45_0ma-auto_sq
_cod_depositor_comments 'Adding full bibliography for 1549936--1549939.cif.'
_cod_original_sg_symbol_H-M 'C 2/m'
_cod_database_code 1549936

loop_
_space_group_symop_id
_space_group_symop_operation_xyz
1 x,y,z
2 -x,y,-z
3 -x,-y,-z
4 x,-y,z
5 1/2+x,1/2+y,z
6 1/2-x,1/2+y,-z
7 1/2-x,1/2-y,-z
8 1/2+x,1/2-y,z

loop_
_atom_site_aniso_label
_atom_site_aniso_U_11
_atom_site_aniso_U_22
_atom_site_aniso_U_33
_atom_site_aniso_U_23
_atom_site_aniso_U_13
_atom_site_aniso_U_12
Cu1 0.0128(5) 0.0124(5) 0.0099(4) 0.0000 0.0031(4) 0.0000
P2 0.0129(10) 0.0177(10) 0.0109(9) 0.0000 0.0039(8) 0.0000
P1 0.0202(11) 0.0213(11) 0.0130(10) 0.0000 0.0074(9) 0.0000
P3A 0.027(3) 0.042(3) 0.036(4) 0.0000 0.022(3) 0.0000
O1 0.041(9) 0.034(4) 0.04(2) 0.0000 0.036(5) 0.0000
O1A 0.044(9) 0.033(4) 0.04(2) 0.0000 0.034(5) 0.0000
N1 0.020(2) 0.021(3) 0.013(2) 0.0029(19) 0.003(2) 0.001(2)
N2 0.014(2) 0.016(2) 0.016(2) 0.0040(19) 0.0049(19) 0.0045(19)
N3 0.017(2) 0.017(2) 0.016(2) -0.0001(19) 0.0080(19) 0.0004(19)
P3 0.032(4) 0.031(4) 0.032(5) 0.0000 0.023(3) 0.0000
N4 0.012(2) 0.014(2) 0.012(2) -0.0005(17) 0.0040(18) -0.0010(18)
F6 0.013(2) 0.039(3) 0.033(3) 0.0000 0.002(2) 0.0000
F7 0.039(5) 0.126(9) 0.028(4) 0.0000 0.026(4) 0.0000
F7A 0.028(5) 0.081(7) 0.044(5) 0.044(5) -0.009(4) -0.028(5)
F8 0.018(2) 0.038(3) 0.021(2) 0.0000 -0.004(2) 0.0000
F9 0.025(5) 0.140(10) 0.016(4) 0.0000 0.014(4) 0.0000
F10 0.021(3) 0.035(4) 0.087(6) 0.001(4) -0.002(4) 0.000(3)
F10A 0.036(5) 0.097(8) 0.042(5) -0.048(5) -0.007(4) 0.033(5)
C1 0.012(3) 0.023(3) 0.015(3) 0.000(2) 0.003(2) -0.002(2)
C2 0.021(3) 0.027(3) 0.017(3) 0.008(3) 0.002(3) 0.006(3)
C3 0.021(3) 0.019(3) 0.020(3) 0.008(2) 0.003(2) 0.008(2)
C4 0.021(3) 0.017(3) 0.023(3) 0.006(2) 0.012(2) 0.005(2)
C5 0.015(3) 0.013(3) 0.014(2) 0.002(2) 0.008(2) 0.001(2)
C6 0.032(3) 0.015(3) 0.021(3) -0.004(2) 0.017(3) -0.001(2)
C7 0.023(3) 0.019(3) 0.013(3) -0.004(2) 0.008(2) -0.006(2)
C8 0.014(4) 0.015(4) 0.012(4) 0.0000 0.002(3) 0.0000
C9 0.021(4) 0.029(5) 0.009(4) 0.0000 0.001(3) 0.0000
C10 0.055(7) 0.070(6) 0.070(9) 0.007(7) 0.054(8) -0.003(5)
C10A 0.057(7) 0.070(6) 0.069(10) 0.008(7) 0.052(8) -0.003(5)
C11 0.066(7) 0.069(7) 0.069(8) 0.008(6) 0.048(7) -0.004(6)
C11A 0.056(7) 0.068(7) 0.074(8) 0.002(6) 0.049(7) 0.000(6)
F2 0.050(3) 0.051(3) 0.020(3) 0.0000 0.023(3) 0.0000
F3 0.059(3) 0.059(3) 0.040(2) -0.011(2) 0.032(2) -0.034(2)
F4 0.024(2) 0.037(3) 0.015(2) 0.0000 0.010(2) 0.0000
F5 0.053(3) 0.060(3) 0.030(2) 0.0153(19) 0.020(2) 0.034(2)
F11A 0.053(5) 0.053(5) 0.063(6) -0.010(4) 0.029(4) 0.003(4)
F12A 0.025(5) 0.071(6) 0.055(6) 0.0000 0.025(4) 0.0000
F13A 0.069(7) 0.147(9) 0.050(6) 0.0000 0.040(6) 0.0000
F14A 0.027(5) 0.084(7) 0.087(7) 0.0000 0.034(5) 0.0000
F15A 0.062(7) 0.115(7) 0.044(6) 0.0000 0.029(6) 0.0000
F11 0.068(6) 0.050(5) 0.060(6) 0.011(5) 0.051(5) 0.014(5)
F12 0.058(8) 0.129(9) 0.050(8) 0.0000 0.014(7) 0.0000
F13 0.061(8) 0.128(9) 0.059(8) 0.0000 0.003(7) 0.0000
F14 0.025(6) 0.042(6) 0.039(6) 0.0000 0.027(5) 0.0000
F15 0.040(7) 0.085(8) 0.053(7) 0.0000 0.033(6) 0.0000

loop_
_atom_site_label
_atom_site_type_symbol
_atom_site_thermal_displace_type
_atom_site_fract_x
_atom_site_fract_y
_atom_site_fract_z
_atom_site_occupancy
_atom_site_U_iso_or_equiv
_atom_site_calc_flag
_atom_site_refinement_flags
_atom_site_disorder_assembly
_atom_site_disorder_group
Cu1 Cu Uani 0.21419(5) 0.50000 0.22901(7) 1.000 0.0142(3) d STP . .
P2 P Uani 0.46514(11) 0.50000 0.79316(15) 1.000 0.0160(6) d STP . .
P1 P Uani 0.08353(11) 0.50000 0.32298(16) 1.000 0.0199(6) d STP . .
P3A P Uani 0.2176(6) 0.50000 -0.2028(11) 0.584(8) 0.0332(19) d SDT B 4
O1 O Uani 0.295(6) 0.50000 0.186(12) 0.496(12) 0.031(7) d SDT . 5
O1A O Uani 0.298(6) 0.50000 0.176(12) 0.506(12) 0.034(7) d SDT . 6
N1 N Uani 0.1169(2) 0.6000(4) 0.0161(3) 1.000 0.0225(14) d . . .
N2 N Uani 0.1454(2) 0.7183(4) 0.1409(3) 1.000 0.0181(12) d . . .
N3 N Uani 0.2442(2) 0.7185(4) 0.3326(3) 1.000 0.0180(12) d . . .
P3 P Uani 0.2126(8) 0.50000 -0.2218(15) 0.418(8) 0.029(3) d SDT B 3
N4 N Uani 0.3301(2) 0.6003(4) 0.4345(3) 1.000 0.0148(12) d . . .
F6 F Uani 0.3798(2) 0.50000 0.6903(4) 1.000 0.0361(16) d STP A .
F7 F Uani 0.4339(6) 0.50000 0.8600(8) 0.606(8) 0.061(4) d STU A 1
F7A F Uani 0.4588(6) 0.4074(13) 0.8584(10) 0.394(9) 0.071(3) d UP A 2
F8 F Uani 0.5494(3) 0.50000 0.8949(4) 1.000 0.0359(14) d STP A .
F9 F Uani 0.4922(5) 0.50000 0.7226(7) 0.606(8) 0.059(4) d STU A 1
F10 F Uani 0.4637(4) 0.3675(7) 0.7925(10) 0.606(9) 0.070(3) d UP A 1
F10A F Uani 0.4738(7) 0.4046(15) 0.7324(10) 0.394(9) 0.078(4) d UP A 2
C1 C Uani 0.1562(3) 0.6128(5) 0.1248(4) 1.000 0.0200(17) d . . .
C2 C Uani 0.0812(3) 0.7003(5) -0.0352(5) 1.000 0.0278(17) d . . .
C3 C Uani 0.0991(3) 0.7740(5) 0.0421(4) 1.000 0.0261(17) d . . .
C4 C Uani 0.1726(3) 0.7676(5) 0.2455(4) 1.000 0.0212(17) d . . .
C5 C Uani 0.2650(3) 0.6124(4) 0.3361(4) 1.000 0.0145(16) d . . .
C6 C Uani 0.2955(3) 0.7732(5) 0.4296(4) 1.000 0.0221(17) d . . .
C7 C Uani 0.3498(3) 0.6993(5) 0.4935(4) 1.000 0.0202(17) d . . .
C8 C Uani 0.3759(4) 0.50000 0.4675(6) 1.000 0.018(2) d STP . .
C9 C Uani 0.1198(5) 0.50000 -0.0350(6) 1.000 0.025(3) d STP . .
C10 C Uani 0.3327(18) 0.597(2) 0.1906(19) 0.495(12) 0.055(4) d DUP . 5
C10A C Uani 0.3232(17) 0.599(2) 0.1569(18) 0.505(12) 0.057(5) d DUP . 6
C11 C Uani 0.3035(10) 0.6718(16) 0.0950(14) 0.495(12) 0.064(4) d DUP . 5
C11A C Uani 0.3843(9) 0.6623(15) 0.2542(14) 0.505(12) 0.060(4) d DUP . 6
F2 F Uani 0.0622(3) 0.50000 0.2030(4) 1.000 0.0392(17) d STP . .
F3 F Uani 0.1434(2) 0.5946(4) 0.3597(3) 1.000 0.0515(16) d . . .
F4 F Uani 0.1045(2) 0.50000 0.4421(3) 1.000 0.0265(14) d STP . .
F5 F Uani 0.0233(2) 0.5949(4) 0.2858(3) 1.000 0.0511(16) d . . .
F11A F Uani 0.2311(5) 0.6289(7) -0.1826(8) 0.583(9) 0.060(3) d DUP B 4
F12A F Uani 0.3010(5) 0.50000 -0.1580(9) 0.584(8) 0.050(3) d SDT B 4
F13A F Uani 0.2399(8) 0.50000 -0.0872(10) 0.584(8) 0.086(4) d SDT B 4
F14A F Uani 0.1375(5) 0.50000 -0.2352(11) 0.584(8) 0.066(4) d SDT B 4
F15A F Uani 0.2012(8) 0.50000 -0.3152(9) 0.584(8) 0.076(4) d SDT B 4
F11 F Uani 0.1989(7) 0.6289(8) -0.2445(11) 0.417(9) 0.052(3) d DUP B 3
F12 F Uani 0.2898(9) 0.50000 -0.1150(13) 0.418(8) 0.091(5) d SDT B 3
F13 F Uani 0.1387(9) 0.50000 -0.3290(13) 0.418(8) 0.104(5) d SDT B 3
F14 F Uani 0.2418(8) 0.50000 -0.2960(11) 0.418(8) 0.031(3) d SDT B 3
F15 F Uani 0.1868(9) 0.50000 -0.1491(13) 0.418(8) 0.056(4) d SDT B 3
H4AB H Uiso 0.17770 0.85030 0.24310 1.000 0.0260 c RU . .
H2 H Uiso 0.04970 0.71380 -0.11140 1.000 0.0340 c RU . .
H8AB H Uiso 0.40070 0.50000 0.43300 1.000 0.0210 c RUP . .
H3 H Uiso 0.08330 0.85020 0.03170 1.000 0.0320 c RU . .
H9AB H Uiso 0.16590 0.50000 -0.02760 1.000 0.0290 c RUP . .
H4A H Uiso 0.13700 0.75320 0.26050 1.000 0.0260 c RU . .
H6 H Uiso 0.29290 0.84870 0.44750 1.000 0.0270 c RU . .
H7 H Uiso 0.39320 0.71240 0.56510 1.000 0.0230 c RU . .
H8A H Uiso 0.41410 0.50000 0.54740 1.000 0.0210 c RUP . .
H9A H Uiso 0.07790 0.50000 -0.11350 1.000 0.0290 c RUP . .
H10A H Uiso 0.38160 0.57070 0.21510 0.495(12) 0.0660 c RUP . 5
H10B H Uiso 0.34110 0.64490 0.24940 0.495(12) 0.0660 c RUP . 5
H10C H Uiso 0.28080 0.65090 0.11290 0.505(12) 0.0680 c RUP . 6
H10D H Uiso 0.33930 0.57880 0.11220 0.505(12) 0.0680 c RUP . 6
H11A H Uiso 0.30020 0.62960 0.03780 0.495(12) 0.0950 c RUP . 5
H11B H Uiso 0.33650 0.73640 0.11730 0.495(12) 0.0950 c RUP . 5
H11C H Uiso 0.25450 0.69880 0.06720 0.495(12) 0.0950 c RUP . 5
H11D H Uiso 0.42880 0.61580 0.29430 0.505(12) 0.0900 c RUP . 6
H11E H Uiso 0.37050 0.68030 0.30140 0.505(12) 0.0900 c RUP . 6
H11F H Uiso 0.39360 0.73230 0.23070 0.505(12) 0.0900 c RUP . 6

loop_
_atom_type_symbol
_atom_type_description
_atom_type_scat_dispersion_real
_atom_type_scat_dispersion_imag
_atom_type_scat_source
C C 0.0033 0.0016 ' International Tables Vol C Tables 4.2.6.8 and 6.1.1.4'
H H 0.0000 0.0000 ' International Tables Vol C Tables 4.2.6.8 and 6.1.1.4'
Cu Cu 0.3201 1.2651 ' International Tables Vol C Tables 4.2.6.8 and 6.1.1.4'
F F 0.0171 0.0103 ' International Tables Vol C Tables 4.2.6.8 and 6.1.1.4'
N N 0.0061 0.0033 ' International Tables Vol C Tables 4.2.6.8 and 6.1.1.4'
O O 0.0106 0.0060 ' International Tables Vol C Tables 4.2.6.8 and 6.1.1.4'
P P 0.1023 0.0942 ' International Tables Vol C Tables 4.2.6.8 and 6.1.1.4'

loop_
_geom_angle_atom_site_label_1
_geom_angle_atom_site_label_2
_geom_angle_atom_site_label_3
_geom_angle
_geom_angle_site_symmetry_1
_geom_angle_site_symmetry_3
_geom_angle_publ_flag
O1A Cu1 C1 90(2) . . yes
O1A Cu1 C5 96(2) . . yes
O1A Cu1 C1 90(2) . 4_565 yes
O1A Cu1 C5 96(2) . 4_565 yes
O1 Cu1 C1 91(3) . . yes
O1 Cu1 C5 95(3) . . yes
O1 Cu1 C1 91(3) . 4_565 yes
O1 Cu1 C5 95(3) . 4_565 yes
C1 Cu1 C5 89.3(2) . . yes
C1 Cu1 C1 90.4(2) . 4_565 yes
C1 Cu1 C5 174.1(3) . 4_565 yes
C1 Cu1 C5 174.1(3) 4_565 . yes
C5 Cu1 C5 90.3(2) . 4_565 yes
C1 Cu1 C5 89.3(2) 4_565 4_565 yes
F8 P2 F10A 94.3(6) . . yes
F8 P2 F10 90.8(5) . 4_565 yes
F7A P2 F8 83.9(6) 4_565 . yes
F8 P2 F10A 94.3(6) . 4_565 yes
F9 P2 F10 90.6(5) . . yes
F9 P2 F10 90.6(5) . 4_565 yes
F10 P2 F10 178.0(7) . 4_565 yes
F7A P2 F10A 88.7(8) . . yes
F7A P2 F7A 89.6(8) . 4_565 yes
F7A P2 F10A 177.6(8) . 4_565 yes
F7A P2 F10A 177.6(7) 4_565 . yes
F10A P2 F10A 93.0(9) . 4_565 yes
F7A P2 F10A 88.7(8) 4_565 4_565 yes
F8 P2 F9 86.1(5) . . yes
F8 P2 F10 90.8(5) . . yes
F6 P2 F7 83.4(5) . . yes
F6 P2 F8 179.9(4) . . yes
F6 P2 F9 94.0(4) . . yes
F6 P2 F10 89.2(5) . . yes
F6 P2 F7A 96.0(6) . . yes
F6 P2 F10A 85.8(6) . . yes
F6 P2 F10 89.2(5) . 4_565 yes
F6 P2 F7A 96.0(6) . 4_565 yes
F6 P2 F10A 85.8(6) . 4_565 yes
F7 P2 F8 96.5(5) . . yes
F7 P2 F9 177.4(6) . . yes
F7 P2 F10 89.3(5) . . yes
F7 P2 F10 89.3(5) . 4_565 yes
F7A P2 F8 83.9(6) . . yes
F2 P1 F3 90.2(3) . . yes
F2 P1 F4 179.8(4) . . yes
F2 P1 F5 89.7(3) . . yes
F2 P1 F3 90.2(3) . 4_565 yes
F2 P1 F5 89.7(3) . 4_565 yes
F3 P1 F4 90.0(2) . . yes
F3 P1 F5 90.1(3) . . yes
F3 P1 F3 90.0(3) . 4_565 yes
F3 P1 F5 179.9(3) . 4_565 yes
F4 P1 F5 90.2(2) . . yes
F3 P1 F4 90.0(2) 4_565 . yes
F4 P1 F5 90.2(2) . 4_565 yes
F3 P1 F5 179.9(2) 4_565 . yes
F5 P1 F5 89.9(3) . 4_565 yes
F3 P1 F5 90.1(3) 4_565 4_565 yes
F11A P3A F12A 82.7(8) . . yes
F11A P3A F13A 83.2(6) . . yes
F12A P3A F13A 91.9(11) . . yes
F12A P3A F14A 174.3(12) . . yes
F12A P3A F15A 84.0(12) . . yes
F11A P3A F12A 82.7(8) 4_565 . yes
F13A P3A F14A 82.4(12) . . yes
F13A P3A F15A 175.8(16) . . yes
F11A P3A F13A 83.2(6) 4_565 . yes
F14A P3A F15A 101.7(12) . . yes
F11A P3A F14A 96.6(8) 4_565 . yes
F11A P3A F15A 96.3(7) 4_565 . yes
F11A P3A F11A 159.6(12) . 4_565 yes
F11A P3A F14A 96.6(8) . . yes
F11A P3A F15A 96.3(7) . . yes
Cu1 O1 C10 124(6) . 4_565 yes
C10 O1 C10 109(13) . 4_565 yes
Cu1 O1 C10 124(6) . . yes
Cu1 O1A C10A 124(6) . 4_565 yes
C10A O1A C10A 112(13) . 4_565 yes
Cu1 O1A C10A 124(6) . . yes
C1 N1 C2 109.4(5) . . yes
C2 N1 C9 126.6(5) . . yes
C1 N1 C9 123.7(5) . . yes
C1 N2 C3 110.3(4) . . yes
C3 N2 C4 123.9(5) . . yes
C1 N2 C4 125.7(4) . . yes
F11 P3 F11 158.0(16) . 4_565 yes
F11 P3 F14 87.4(10) . . yes
F11 P3 F15 92.9(11) . . yes
F11 P3 F12 100.8(9) . . yes
F11 P3 F13 79.1(9) . . yes
F13 P3 F15 97.5(17) . . yes
F11 P3 F13 79.1(9) 4_565 . yes
C5 N3 C6 110.6(5) . . yes
C4 N3 C6 123.3(5) . . yes
C4 N3 C5 125.7(4) . . yes
F11 P3 F12 100.8(9) 4_565 . yes
F13 P3 F14 83.8(14) . . yes
F12 P3 F14 93.5(16) . . yes
F12 P3 F15 85.2(14) . . yes
F14 P3 F15 178.7(17) . . yes
F11 P3 F14 87.4(10) 4_565 . yes
F11 P3 F15 92.9(11) 4_565 . yes
F12 P3 F13 177(2) . . yes
C7 N4 C8 125.8(5) . . yes
C5 N4 C7 110.5(5) . . yes
C5 N4 C8 123.5(5) . . yes
Cu1 C1 N1 125.2(4) . . yes
Cu1 C1 N2 128.5(4) . . yes
N1 C1 N2 106.3(5) . . yes
N1 C2 C3 107.3(5) . . yes
N2 C3 C2 106.9(5) . . yes
N2 C4 N3 110.2(5) . . yes
Cu1 C5 N3 128.2(4) . . yes
Cu1 C5 N4 126.2(4) . . yes
N3 C5 N4 105.7(4) . . yes
N3 C6 C7 106.8(5) . . yes
N4 C7 C6 106.5(5) . . yes
N4 C8 N4 109.3(7) . 4_565 yes
N1 C9 N1 109.8(7) . 4_565 yes
O1 C10 C11 123(6) . . yes
O1A C10A C11A 117(6) . . yes
C3 C2 H2 126.00 . . no
N1 C2 H2 126.00 . . no
N2 C3 H3 127.00 . . no
C2 C3 H3 127.00 . . no
N2 C4 H4AB 110.00 . . no
N2 C4 H4A 110.00 . . no
H4AB C4 H4A 108.00 . . no
N3 C4 H4AB 110.00 . . no
N3 C4 H4A 110.00 . . no
C7 C6 H6 127.00 . . no
N3 C6 H6 127.00 . . no
C6 C7 H7 127.00 . . no
N4 C7 H7 127.00 . . no
N4 C8 H8AB 110.00 . . no
N4 C8 H8AB 110.00 4_565 . no
N4 C8 H8A 110.00 4_565 . no
N4 C8 H8A 110.00 . . no
H8AB C8 H8A 108.00 . . no
H9AB C9 H9A 108.00 . . no
N1 C9 H9AB 110.00 . . no
N1 C9 H9A 110.00 . . no
N1 C9 H9A 110.00 4_565 . no
N1 C9 H9AB 110.00 4_565 . no
O1 C10 H10B 107.00 . . no
H10A C10 H10B 107.00 . . no
C11 C10 H10B 107.00 . . no
O1 C10 H10A 106.00 . . no
C11 C10 H10A 107.00 . . no
H10C C10A H10D 107.00 . . no
C11A C10A H10D 108.00 . . no
O1A C10A H10D 109.00 . . no
C11A C10A H10C 108.00 . . no
O1A C10A H10C 108.00 . . no
C10 C11 H11C 109.00 . . no
H11A C11 H11C 109.00 . . no
H11B C11 H11C 109.00 . . no
C10 C11 H11A 110.00 . . no
C10 C11 H11B 109.00 . . no
H11A C11 H11B 110.00 . . no
C10A C11A H11D 109.00 . . no
C10A C11A H11E 109.00 . . no
C10A C11A H11F 109.00 . . no
H11D C11A H11E 110.00 . . no
H11D C11A H11F 110.00 . . no
H11E C11A H11F 110.00 . . no

loop_
_geom_bond_atom_site_label_1
_geom_bond_atom_site_label_2
_geom_bond_distance
_geom_bond_site_symmetry_2
_geom_bond_publ_flag
Cu1 O1A 2.51(18) . yes
Cu1 O1 2.32(18) . yes
Cu1 C1 1.884(6) . yes
Cu1 C5 1.879(5) . yes
Cu1 C1 1.884(6) 4_565 yes
Cu1 C5 1.879(5) 4_565 yes
P2 F10A 1.559(17) . yes
P2 F10 1.571(8) 4_565 yes
P2 F7A 1.557(15) 4_565 yes
P2 F10A 1.559(17) 4_565 yes
P2 F8 1.584(7) . yes
P2 F9 1.550(12) . yes
P2 F10 1.571(8) . yes
P2 F7A 1.557(15) . yes
P2 F6 1.604(6) . yes
P2 F7 1.577(15) . yes
P1 F3 1.586(5) 4_565 yes
P1 F2 1.608(6) . yes
P1 F3 1.586(5) . yes
P1 F4 1.598(5) . yes
P1 F5 1.592(5) . yes
P1 F5 1.592(5) 4_565 yes
P3A F11A 1.552(9) 4_565 yes
P3A F12A 1.59(2) . yes
P3A F11A 1.552(9) . yes
P3A F15A 1.54(2) . yes
P3A F13A 1.53(2) . yes
P3A F14A 1.58(2) . yes
O1 C10 1.41(10) 4_565 yes
O1 C10 1.41(10) . yes
O1A C10A 1.42(10) 4_565 yes
O1A C10A 1.42(10) . yes
N1 C9 1.449(7) . yes
N1 C2 1.387(8) . yes
N1 C1 1.350(6) . yes
N2 C1 1.328(8) . yes
N2 C3 1.388(7) . yes
N2 C4 1.457(7) . yes
N3 C4 1.469(8) . yes
P3 F13 1.48(3) . yes
P3 F14 1.64(3) . yes
P3 F12 1.52(3) . yes
P3 F11 1.556(10) 4_565 yes
N3 C5 1.334(7) . yes
P3 F15 1.56(3) . yes
P3 F11 1.556(10) . yes
N3 C6 1.382(7) . yes
N4 C8 1.457(8) . yes
N4 C5 1.342(7) . yes
N4 C7 1.383(7) . yes
C2 C3 1.329(8) . no
C6 C7 1.341(9) . no
C10 C11 1.49(3) . no
C10A C11A 1.49(3) . no
C2 H2 0.9500 . no
C3 H3 0.9500 . no
C4 H4A 0.9900 . no
C4 H4AB 0.9900 . no
C6 H6 0.9500 . no
C7 H7 0.9500 . no
C8 H8AB 0.9900 . no
C8 H8A 0.9900 . no
C9 H9A 0.9900 . no
C9 H9AB 0.9900 . no
C10 H10A 0.9900 . no
C10 H10B 0.9900 . no
C10A H10C 0.9900 . no
C10A H10D 0.9900 . no
C11 H11C 0.9800 . no
C11 H11B 0.9800 . no
C11 H11A 0.9800 . no
C11A H11F 0.9800 . no
C11A H11D 0.9800 . no
C11A H11E 0.9800 . no

loop_
_geom_hbond_atom_site_label_D
_geom_hbond_atom_site_label_H
_geom_hbond_atom_site_label_A
_geom_hbond_distance_DH
_geom_hbond_distance_HA
_geom_hbond_distance_DA
_geom_hbond_angle_DHA
_geom_hbond_site_symmetry_A
_geom_hbond_publ_flag
C4 H4AB F12A 0.9900 2.4300 3.284(10) 144.00 6_555 yes
C4 H4AB F14 0.9900 2.3200 3.191(12) 146.00 6_555 yes
C2 H2 F10 0.9500 2.4200 3.091(13) 128.00 5_454 yes
C3 H3 F8 0.9500 2.5000 3.242(6) 135.00 5_454 yes
C3 H3 F7A 0.9500 2.5500 3.131(15) 120.00 5_454 yes
C3 H3 F7A 0.9500 2.5100 3.020(17) 114.00 6_556 yes
C9 H9AB F13A 0.9900 2.3700 3.31(2) 157.00 . yes
C9 H9AB F15 0.9900 2.2100 2.96(3) 132.00 . yes
C4 H4A F3 0.9900 2.3700 3.036(8) 124.00 . yes
C4 H4A F10 0.9900 2.3500 3.045(15) 126.00 6_556 yes
C6 H6 F3 0.9500 2.4900 3.082(7) 121.00 7_566 yes
C7 H7 F10A 0.9500 2.4900 3.238(14) 135.00 4_565 yes
C8 H8A F9 0.9900 2.1600 3.145(11) 177.00 . yes
C9 H9A F5 0.9900 2.5000 3.406(9) 153.00 2_555 yes
C9 H9A F5 0.9900 2.5000 3.406(9) 153.00 3_565 yes
C11A H11D F9 0.9800 2.4100 3.26(2) 144.00 2_656 yes

loop_
_geom_torsion_atom_site_label_1
_geom_torsion_atom_site_label_2
_geom_torsion_atom_site_label_3
_geom_torsion_atom_site_label_4
_geom_torsion
_geom_torsion_site_symmetry_1
_geom_torsion_site_symmetry_4
_geom_torsion_publ_flag
C1 Cu1 O1A C10A 43(10) . . no
C1 Cu1 O1A C10A -134(10) . 4_565 no
C5 Cu1 O1A C10A -46(10) . . no
C5 Cu1 O1A C10A 137(9) . 4_565 no
C1 Cu1 O1A C10A 134(10) 4_565 . no
C5 Cu1 O1A C10A -137(9) 4_565 . no
O1A Cu1 C1 N1 65(3) . . no
O1A Cu1 C1 N2 -115(3) . . no
C5 Cu1 C1 N1 160.8(7) . . no
C5 Cu1 C1 N2 -19.0(7) . . no
C1 Cu1 C1 N1 -25.1(7) 4_565 . no
C1 Cu1 C1 N2 155.1(7) 4_565 . no
O1A Cu1 C5 N3 109(3) . . no
O1A Cu1 C5 N4 -73(3) . . no
C1 Cu1 C5 N3 18.6(7) . . no
C1 Cu1 C5 N4 -163.2(7) . . no
C5 Cu1 C5 N3 -155.5(7) 4_565 . no
C5 Cu1 C5 N4 22.8(7) 4_565 . no
Cu1 O1A C10A C11A 78(10) . . no
C10A O1A C10A C11A -104(8) 4_565 . no
C9 N1 C1 Cu1 -6.4(11) . . no
C2 N1 C1 Cu1 -179.9(6) . . no
C2 N1 C1 N2 -0.1(8) . . no
C9 N1 C2 C3 -172.9(8) . . no
C1 N1 C9 N1 44.4(11) . 4_565 no
C2 N1 C9 N1 -143.2(7) . 4_565 no
C9 N1 C1 N2 173.4(7) . . no
C1 N1 C2 C3 0.4(9) . . no
C3 N2 C1 Cu1 179.6(6) . . no
C4 N2 C1 N1 175.0(6) . . no
C3 N2 C1 N1 -0.2(8) . . no
C4 N2 C1 Cu1 -5.2(11) . . no
C1 N2 C4 N3 33.7(9) . . no
C3 N2 C4 N3 -151.7(6) . . no
C1 N2 C3 C2 0.5(9) . . no
C4 N2 C3 C2 -174.9(7) . . no
C4 N3 C5 Cu1 5.5(10) . . no
C5 N3 C4 N2 -33.9(9) . . no
C6 N3 C4 N2 155.2(6) . . no
C6 N3 C5 N4 -1.1(8) . . no
C4 N3 C6 C7 173.2(6) . . no
C5 N3 C6 C7 1.1(8) . . no
C4 N3 C5 N4 -173.0(6) . . no
C6 N3 C5 Cu1 177.4(5) . . no
C8 N4 C5 Cu1 8.2(10) . . no
C7 N4 C5 Cu1 -177.9(5) . . no
C7 N4 C5 N3 0.7(8) . . no
C8 N4 C7 C6 173.7(7) . . no
C5 N4 C8 N4 -44.7(9) . 4_565 no
C7 N4 C8 N4 142.4(6) . 4_565 no
C5 N4 C7 C6 0.0(8) . . no
C8 N4 C5 N3 -173.2(6) . . no
N1 C2 C3 N2 -0.5(8) . . no
N3 C6 C7 N4 -0.7(8) . . no
